data_1541181
loop_
_publ_author_name
'Ronis, Ya.V.'
'Tsirkunova, S.E.'
'Miller, T.N.'
'Kozlov, E.N.'
'Vitola, A.A.'
'Bondars, B.Ya.'

_publ_section_title
;
 Neutron diffraction study of magnesium phosphorus thionitride
;
_journal_name_full 'Latvijas PSR Zinatnu Akademijas Vestis, Khimijas Serija'
_journal_page_first 145
_journal_page_last 147
_journal_volume 2
_journal_year 1989
_chemical_formula_sum 'Mg4 N12 P6 S'
_chemical_name_systematic 'Mg4 P6 (S N12)'
_space_group_IT_number 217
_symmetry_space_group_name_Hall 'I -4 2 3'
_symmetry_space_group_name_H-M 'I -4 3 m'
_cell_angle_alpha 90
_cell_angle_beta 90
_cell_angle_gamma 90
_cell_formula_units_Z 2
_cell_length_a 8.286
_cell_length_b 8.286
_cell_length_c 8.286
_cell_volume 568.898
_citation_journal_id_ASTM LZAKAM
_cod_data_source_file Ronis_LZAKAM_1989_1018.cif
_cod_data_source_block Mg4N12P6S1
_cod_original_cell_volume 568.8986
_cod_original_formula_sum 'Mg4 N12 P6 S1'
_cod_database_code 1541181

loop_
_symmetry_equiv_pos_as_xyz
x,y,z
y,-x,-z
-x,-y,z
-y,x,-z
x,-y,-z
-y,-x,z
-x,y,-z
y,x,z
z,x,y
x,-z,-y
-z,-x,y
-x,z,-y
z,-x,-y
-x,-z,y
-z,x,-y
x,z,y
y,z,x
y,-z,-x
-z,-y,x
-y,z,-x
z,y,x
-y,-z,x
-z,y,-x
z,-y,-x
x+1/2,y+1/2,z+1/2
y+1/2,-x+1/2,-z+1/2
-x+1/2,-y+1/2,z+1/2
-y+1/2,x+1/2,-z+1/2
x+1/2,-y+1/2,-z+1/2
-y+1/2,-x+1/2,z+1/2
-x+1/2,y+1/2,-z+1/2
y+1/2,x+1/2,z+1/2
z+1/2,x+1/2,y+1/2
x+1/2,-z+1/2,-y+1/2
-z+1/2,-x+1/2,y+1/2
-x+1/2,z+1/2,-y+1/2
z+1/2,-x+1/2,-y+1/2
-x+1/2,-z+1/2,y+1/2
-z+1/2,x+1/2,-y+1/2
x+1/2,z+1/2,y+1/2
y+1/2,z+1/2,x+1/2
y+1/2,-z+1/2,-x+1/2
-z+1/2,-y+1/2,x+1/2
-y+1/2,z+1/2,-x+1/2
z+1/2,y+1/2,x+1/2
-y+1/2,-z+1/2,x+1/2
-z+1/2,y+1/2,-x+1/2
z+1/2,-y+1/2,-x+1/2

loop_
_atom_site_label
_atom_site_type_symbol
_atom_site_fract_x
_atom_site_fract_y
_atom_site_fract_z
_atom_site_occupancy
_atom_site_U_iso_or_equiv
S1 S-2 0 0 0 1 0.0
P1 P+3 0.25 0.5 0 1 0.0
N1 N-2 0.1408 0.1408 0.4187 1 0.0
Mg1 Mg+2 0.1729 0.1729 0.1729 1 0.0
